data_7251050
loop_
_publ_author_name
'Madu, Shadrack J.'
'Wang, Ke'
'F\'abi\'an, L\'aszl\'o'
'Li, Mingzhong'

_publ_section_title
;
 Novel multicomponent crystal forms of artesunate
;
_journal_issue 44
_journal_name_full CrystEngComm
_journal_page_first 7146
_journal_page_last 7169
_journal_paper_doi 10.1039/D5CE00279F
_journal_volume 27
_journal_year 2025
_chemical_absolute_configuration rm
_chemical_formula_moiety 'C19 H28 O8, C19 H27 O8, C6 H13 N2'
_chemical_formula_sum 'C44 H68 N2 O16'
_chemical_formula_weight 881.00
_space_group_crystal_system monoclinic
_space_group_IT_number 4
_space_group_name_Hall 'P 2yb'
_space_group_name_H-M_alt 'P 1 21 1'
_atom_sites_solution_hydrogens geom
_audit_creation_date 2023-09-04
_audit_creation_method
;
Olex2 1.5
(compiled 2023.08.24 svn.re1ec141 for OlexSys, GUI svn.r6817)
;
_audit_update_record
;
2025-02-26 deposited with the CCDC.	2025-10-15 downloaded from the CCDC.
;
_cell_angle_alpha 90
_cell_angle_beta 98.743(9)
_cell_angle_gamma 90
_cell_formula_units_Z 2
_cell_length_a 11.0046(11)
_cell_length_b 8.5912(8)
_cell_length_c 23.6155(18)
_cell_measurement_reflns_used 6045
_cell_measurement_temperature 100.00(10)
_cell_measurement_theta_max 66.9450
_cell_measurement_theta_min 3.7230
_cell_volume 2206.7(3)
_computing_cell_refinement 'CrysAlisPro 1.171.42.84a (Rigaku OD, 2023)'
_computing_data_collection 'CrysAlisPro 1.171.42.84a (Rigaku OD, 2023)'
_computing_data_reduction 'CrysAlisPro 1.171.42.84a (Rigaku OD, 2023)'
_computing_molecular_graphics 'Olex2 1.5 (Dolomanov et al., 2009)'
_computing_publication_material 'Olex2 1.5 (Dolomanov et al., 2009)'
_computing_structure_refinement 'SHELXL 2018/3 (Sheldrick, 2015)'
_computing_structure_solution 'SHELXT 2018/2 (Sheldrick, 2018)'
_diffrn_ambient_environment N~2~
_diffrn_ambient_temperature 100.00(10)
_diffrn_detector 'Hybrid Pixel Array Detector'
_diffrn_detector_area_resol_mean 10.0000
_diffrn_detector_type HyPix
_diffrn_measured_fraction_theta_full 0.994
_diffrn_measured_fraction_theta_max 0.994
_diffrn_measurement_details
;
List of Runs (angles in degrees, time in seconds):

  # Type    Start    End  Width  t~exp~   \w     \q     \k     \f   Frames
#--------------------------------------------------------------------------
  1  \w    -27.00  21.00   0.50   10.00    --  -49.31  22.00  65.00   96
  2  \w   -122.00 -44.00   0.50   10.00    --  -49.31 -22.00-100.00  156
  3  \w     50.00 117.00   0.50   10.00    --   49.31  22.00  65.00  134
  4  \w     -7.00  20.00   0.50   10.00    --   49.31 -22.00-100.00   54
  5  \w   -142.00 -89.00   0.50   10.00    --  -90.00 -22.00-100.00  106
  6  \w    102.00 156.00   0.50   10.00    --  106.00  22.00  65.00  108
  7  \w    -24.00  14.00   0.50   10.00    --  -49.31  19.00-150.00   76
  8  \w   -120.00 -95.00   0.50   10.00    --  -49.31 -57.00  90.00   50
  9  \w    -62.00 -23.00   0.50   10.00    --  -90.00  57.00  60.00   78
 10  \w   -142.00-102.00   0.50   10.00    --  -90.00 -99.00   0.00   80
 11  \w   -146.00 -94.00   0.50   10.00    --  -90.00 -57.00   0.00  104
 12  \w    -45.00 -19.00   0.50   10.00    --  -90.00  57.00-150.00   52
 13  \w    -79.00 -54.00   0.50   10.00    --  -90.00 125.00-180.00   50
 14  \w    -80.00 -54.00   0.50   10.00    --  -90.00 125.00 120.00   52
 15  \w    -56.00 -21.00   0.50   10.00    --  -90.00  57.00 -90.00   70
 16  \w     38.00  65.00   0.50   10.00    --  106.00 -57.00-180.00   54
 17  \w     40.00  66.00   0.50   10.00    --  106.00 -57.00  90.00   52
 18  \w     34.00  65.00   0.50   10.00    --  106.00 -57.00 -30.00   62
 19  \w     61.00 101.00   0.50   10.00    --  106.00 -99.00-180.00   80
 20  \w     69.00 112.00   0.50   10.00    --  106.00-125.00 150.00   86
 21  \w     34.00  60.00   0.50   10.00    --  106.00 -57.00 150.00   52
 22  \w     40.00  66.00   0.50   10.00    --  106.00 -57.00 -90.00   52
 23  \w     34.00  65.00   0.50   10.00    --  106.00 -57.00  60.00   62
 24  \w     34.00  59.00   0.50   10.00    --  106.00 -57.00   0.00   50
 25  \w     38.00  65.00   0.50   10.00    --  106.00 -57.00 120.00   54
 26  \w     36.00  63.00   0.50   10.00    --  106.00 -57.00 -60.00   54
 27  \w     37.00  65.00   0.50   10.00    --  106.00-125.00 150.00   56
;
_diffrn_measurement_device 'four-circle diffractometer'
_diffrn_measurement_device_type 'XtaLAB Synergy, Dualflex, HyPix'
_diffrn_measurement_method '\w scans'
_diffrn_orient_matrix_type 'CrysAlisPro convention (1999,Acta A55,543-557)'
_diffrn_orient_matrix_UB_11 0.1340423000
_diffrn_orient_matrix_UB_12 0.0493145000
_diffrn_orient_matrix_UB_13 -0.0011069000
_diffrn_orient_matrix_UB_21 0.0271410000
_diffrn_orient_matrix_UB_22 -0.0151202000
_diffrn_orient_matrix_UB_23 0.0656441000
_diffrn_orient_matrix_UB_31 0.0359283000
_diffrn_orient_matrix_UB_32 -0.1722328000
_diffrn_orient_matrix_UB_33 -0.0060876000
_diffrn_radiation_monochromator mirror
_diffrn_radiation_probe x-ray
_diffrn_radiation_type 'Cu K\a'
_diffrn_radiation_wavelength 1.54184
_diffrn_reflns_av_R_equivalents 0.0738
_diffrn_reflns_av_unetI/netI 0.0713
_diffrn_reflns_Laue_measured_fraction_full 0.994
_diffrn_reflns_Laue_measured_fraction_max 0.994
_diffrn_reflns_limit_h_max 13
_diffrn_reflns_limit_h_min -13
_diffrn_reflns_limit_k_max 4
_diffrn_reflns_limit_k_min -10
_diffrn_reflns_limit_l_max 28
_diffrn_reflns_limit_l_min -27
_diffrn_reflns_number 15522
_diffrn_reflns_point_group_measured_fraction_full 0.731
_diffrn_reflns_point_group_measured_fraction_max 0.731
_diffrn_reflns_theta_full 67.055
_diffrn_reflns_theta_max 67.055
_diffrn_reflns_theta_min 3.788
_diffrn_source 'micro-focus sealed X-ray tube'
_diffrn_source_type 'PhotonJet (Cu) X-ray Source'
_exptl_absorpt_coefficient_mu 0.835
_exptl_absorpt_correction_T_max 1.00000
_exptl_absorpt_correction_T_min 0.52137
_exptl_absorpt_correction_type multi-scan
_exptl_absorpt_process_details
;
CrysAlisPro 1.171.42.84a (Rigaku Oxford Diffraction, 2023)
Empirical absorption correction using spherical harmonics,
implemented in SCALE3 ABSPACK scaling algorithm.
;
_exptl_crystal_colour colorless
_exptl_crystal_density_diffrn 1.326
_exptl_crystal_description plate
_exptl_crystal_F_000 948
_exptl_crystal_size_max 0.15
_exptl_crystal_size_mid 0.12
_exptl_crystal_size_min 0.03
_refine_diff_density_max 0.662
_refine_diff_density_min -0.418
_refine_diff_density_rms 0.077
_refine_ls_abs_structure_details
;
 Flack x determined using 1172 quotients [(I+)-(I-)]/[(I+)+(I-)]
 (Parsons, Flack and Wagner, Acta Cryst. B69 (2013) 249-259).
;
_refine_ls_abs_structure_Flack -0.2(3)
_refine_ls_extinction_method none
_refine_ls_goodness_of_fit_ref 1.074
_refine_ls_hydrogen_treatment constr
_refine_ls_matrix_type full
_refine_ls_number_parameters 566
_refine_ls_number_reflns 5760
_refine_ls_number_restraints 1
_refine_ls_restrained_S_all 1.074
_refine_ls_R_factor_all 0.1015
_refine_ls_R_factor_gt 0.0800
_refine_ls_shift/su_max 0.000
_refine_ls_shift/su_mean 0.000
_refine_ls_structure_factor_coef Fsqd
_refine_ls_weighting_details 'w=1/[\s^2^(Fo^2^)+(0.1771P)^2^] where P=(Fo^2^+2Fc^2^)/3'
_refine_ls_weighting_scheme calc
_refine_ls_wR_factor_gt 0.2265
_refine_ls_wR_factor_ref 0.2489
_reflns_Friedel_coverage 0.370
_reflns_Friedel_fraction_full 0.426
_reflns_Friedel_fraction_max 0.426
_reflns_number_gt 4224
_reflns_number_total 5760
_reflns_threshold_expression 'I > 2\s(I)'
_cod_data_source_file d5ce00279f2.cif
_cod_data_source_block ATS2-DABCO-2
_cod_depositor_comments 'Adding full bibliography for 7251047--7251052.cif.'
_cod_database_code 7251050
_shelx_shelxl_version_number 2018/3
_chemical_oxdiff_formula 'C44 H68 N2 O16'
_chemical_oxdiff_usercomment 'bis(artesunate) dabco salt cocrystal'
_shelx_space_group_comment
;
The symmetry employed for this shelxl refinement is uniquely defined
by the following loop, which should always be used as a source of
symmetry information in preference to the above space-group names.
They are only intended as comments.
;
_shelx_estimated_absorpt_t_max 0.975
_shelx_estimated_absorpt_t_min 0.885
_olex2_refinement_description
;
1. Fixed Uiso
 At 1.2 times of:
  All C(H) groups, All C(H,H) groups, All N(H) groups
 At 1.5 times of:
  All C(H,H,H) groups, All O(H) groups
2.a Ternary CH refined with riding coordinates:
 C5A(H5AA), C6(H6), C8A(H8AA), C9(H9), C10(H10), C12(H12), C5AB(H5AB),
 C6B(H6B), C8AB(H8AB), C9B(H9B), C10B(H10B), C12B(H12B), N1D(H1D)
2.b Secondary CH2 refined with riding coordinates:
 C4(H4A,H4B), C5(H5A,H5B), C7(H7A,H7B), C8(H8A,H8B), C17(H17A,H17B), C18(H18A,
 H18B), C4B(H4BA,H4BB), C5B(H5BA,H5BB), C7B(H7BA,H7BB), C8B(H8BA,H8BB),
 C17B(H17C,H17D), C18B(H18C,H18D), C3D(H3DA,H3DB), C4D(H4DA,H4DB), C5D(H5DA,
 H5DB), C6D(H6DA,H6DB), C7D(H7DA,H7DB), C8D(H8DA,H8DB)
2.c Idealised Me refined as rotating group:
 C3M(H3MA,H3MB,H3MC), C6M(H6MA,H6MB,H6MC), C9M(H9MA,H9MB,H9MC), C3MB(H3MD,H3ME,
 H3MF), C6MB(H6MD,H6ME,H6MF), C9MB(H9MD,H9ME,H9MF)
2.d Idealised tetrahedral OH refined as rotating group:
 O21(H21)
;
_olex2_submission_special_instructions 'No special instructions were received'
_oxdiff_exptl_absorpt_empirical_details
;
Empirical correction (ABSPACK) includes:
- Absorption correction using spherical harmonics
- Frame scaling
;
_oxdiff_exptl_absorpt_empirical_full_max 1.980
_oxdiff_exptl_absorpt_empirical_full_min 0.474

loop_
_space_group_symop_operation_xyz
'x, y, z'
'-x, y+1/2, -z'

loop_
_atom_site_label
_atom_site_type_symbol
_atom_site_fract_x
_atom_site_fract_y
_atom_site_fract_z
_atom_site_U_iso_or_equiv
_atom_site_adp_type
_atom_site_occupancy
_atom_site_site_symmetry_order
_atom_site_calc_flag
_atom_site_refinement_flags_posn
_atom_site_refinement_flags_adp
_atom_site_refinement_flags_occupancy
_atom_site_disorder_assembly
_atom_site_disorder_group
O1 O 0.9873(5) 0.5085(7) 0.7245(2) 0.0641(15) Uani 1 1 d . . . . .
O2 O 0.9343(6) 0.6158(9) 0.6806(2) 0.0786(18) Uani 1 1 d . . . . .
C3 C 0.8059(9) 0.6381(13) 0.6856(3) 0.075(3) Uani 1 1 d . . . . .
C3M C 0.7629(10) 0.7614(13) 0.6419(4) 0.084(3) Uani 1 1 d . . . . .
H3MA H 0.814459 0.854305 0.649626 0.126 Uiso 1 1 calc R U . . .
H3MB H 0.677213 0.788183 0.644131 0.126 Uiso 1 1 calc R U . . .
H3MC H 0.769098 0.722101 0.603487 0.126 Uiso 1 1 calc R U . . .
C4 C 0.7872(9) 0.6792(13) 0.7463(3) 0.074(3) Uani 1 1 d . . . . .
H4A H 0.859632 0.738389 0.764924 0.088 Uiso 1 1 calc R U . . .
H4B H 0.714521 0.748039 0.744520 0.088 Uiso 1 1 calc R U . . .
C5 C 0.7697(9) 0.5452(12) 0.7815(3) 0.070(2) Uani 1 1 d . . . . .
H5A H 0.688356 0.500530 0.766154 0.084 Uiso 1 1 calc R U . . .
H5B H 0.763484 0.584921 0.820297 0.084 Uiso 1 1 calc R U . . .
C5A C 0.8608(7) 0.4103(10) 0.7891(3) 0.0552(19) Uani 1 1 d . . . . .
H5AA H 0.930882 0.445788 0.818180 0.066 Uiso 1 1 calc R U . . .
C6 C 0.8100(7) 0.2641(10) 0.8141(3) 0.057(2) Uani 1 1 d . . . . .
H6 H 0.734097 0.232345 0.787786 0.068 Uiso 1 1 calc R U . . .
C6M C 0.7729(8) 0.2978(13) 0.8729(3) 0.068(2) Uani 1 1 d . . . . .
H6MA H 0.846637 0.320120 0.900584 0.103 Uiso 1 1 calc R U . . .
H6MB H 0.730638 0.206976 0.885759 0.103 Uiso 1 1 calc R U . . .
H6MC H 0.717764 0.388012 0.870029 0.103 Uiso 1 1 calc R U . . .
C7 C 0.9001(7) 0.1306(10) 0.8172(3) 0.058(2) Uani 1 1 d . . . . .
H7A H 0.974445 0.157152 0.844609 0.070 Uiso 1 1 calc R U . . .
H7B H 0.862521 0.036968 0.831820 0.070 Uiso 1 1 calc R U . . .
C8 C 0.9368(8) 0.0939(10) 0.7600(3) 0.058(2) Uani 1 1 d . . . . .
H8A H 0.863153 0.065554 0.732479 0.070 Uiso 1 1 calc R U . . .
H8B H 0.993918 0.004178 0.763786 0.070 Uiso 1 1 calc R U . . .
C8A C 0.9992(7) 0.2349(10) 0.7379(3) 0.0523(18) Uani 1 1 d . . . . .
H8AA H 1.071258 0.259352 0.767742 0.063 Uiso 1 1 calc R U . . .
C9 C 1.0527(7) 0.2083(11) 0.6810(3) 0.057(2) Uani 1 1 d . . . . .
H9 H 1.099631 0.303692 0.673237 0.068 Uiso 1 1 calc R U . . .
C9M C 1.1400(9) 0.0701(11) 0.6845(3) 0.068(2) Uani 1 1 d . . . . .
H9MA H 1.197724 0.075228 0.720443 0.102 Uiso 1 1 calc R U . . .
H9MB H 1.185822 0.072824 0.652062 0.102 Uiso 1 1 calc R U . . .
H9MC H 1.092744 -0.026838 0.683415 0.102 Uiso 1 1 calc R U . . .
C10 C 0.9478(8) 0.1890(12) 0.6326(3) 0.063(2) Uani 1 1 d . . . . .
H10 H 0.901998 0.090033 0.636513 0.075 Uiso 1 1 calc R U . . .
O11 O 0.8654(5) 0.3243(10) 0.62892(19) 0.079(2) Uani 1 1 d . . . . .
C12 C 0.8169(9) 0.3623(12) 0.6802(3) 0.069(2) Uani 1 1 d . . . . .
H12 H 0.761024 0.275188 0.687554 0.082 Uiso 1 1 calc R U . . .
C12A C 0.9157(8) 0.3777(10) 0.7343(3) 0.0578(19) Uani 1 1 d . . . . .
O13 O 0.7428(6) 0.4965(9) 0.6681(3) 0.0822(19) Uani 1 1 d . . . . .
O14 O 0.9968(5) 0.1933(7) 0.57971(18) 0.0626(15) Uani 1 1 d . . . . .
C15 C 0.9298(8) 0.1207(11) 0.5334(3) 0.063(2) Uani 1 1 d . . . . .
O16 O 0.8334(6) 0.0558(9) 0.5360(2) 0.0767(19) Uani 1 1 d . . . . .
C17 C 0.9946(7) 0.1303(13) 0.4832(3) 0.064(2) Uani 1 1 d . . . . .
H17A H 1.060746 0.051224 0.486759 0.077 Uiso 1 1 calc R U . . .
H17B H 1.033002 0.234223 0.482091 0.077 Uiso 1 1 calc R U . . .
C18 C 0.9059(7) 0.1032(12) 0.4275(3) 0.064(2) Uani 1 1 d . . . . .
H18A H 0.954216 0.085693 0.395950 0.077 Uiso 1 1 calc R U . . .
H18B H 0.857459 0.007898 0.431528 0.077 Uiso 1 1 calc R U . . .
C19 C 0.8194(8) 0.2368(11) 0.4119(3) 0.060(2) Uani 1 1 d . . . . .
O20 O 0.8152(6) 0.3543(8) 0.4396(2) 0.0693(16) Uani 1 1 d . . . . .
O21 O 0.7389(5) 0.2061(8) 0.36396(18) 0.0667(16) Uani 1 1 d . . . . .
H21 H 0.694662 0.284658 0.355087 0.100 Uiso 1 1 calc R U . . .
O1B O 0.0967(4) 0.4626(6) -0.07953(19) 0.0485(12) Uani 1 1 d . . . . .
O2B O 0.0565(4) 0.5974(6) -0.04870(19) 0.0510(12) Uani 1 1 d . . . . .
C3B C 0.1018(6) 0.7375(10) -0.0708(3) 0.0522(18) Uani 1 1 d . . . . .
C3MB C 0.0414(7) 0.8664(11) -0.0427(3) 0.059(2) Uani 1 1 d . . . . .
H3MD H 0.048423 0.846027 -0.001541 0.089 Uiso 1 1 calc R U . . .
H3ME H -0.045684 0.872253 -0.059418 0.089 Uiso 1 1 calc R U . . .
H3MF H 0.081748 0.965282 -0.048925 0.089 Uiso 1 1 calc R U . . .
C4B C 0.0783(7) 0.7425(11) -0.1375(3) 0.059(2) Uani 1 1 d . . . . .
H4BA H 0.003216 0.681435 -0.151102 0.071 Uiso 1 1 calc R U . . .
H4BB H 0.061810 0.851638 -0.149720 0.071 Uiso 1 1 calc R U . . .
C5AB C 0.2243(6) 0.5115(10) -0.1515(3) 0.0501(18) Uani 1 1 d . . . . .
H5AB H 0.160980 0.442137 -0.173452 0.060 Uiso 1 1 calc R U . . .
C5B C 0.1812(7) 0.6812(11) -0.1664(3) 0.058(2) Uani 1 1 d . . . . .
H5BA H 0.252835 0.751152 -0.156753 0.070 Uiso 1 1 calc R U . . .
H5BB H 0.155038 0.687666 -0.208383 0.070 Uiso 1 1 calc R U . . .
C6B C 0.3431(7) 0.4778(12) -0.1739(3) 0.059(2) Uani 1 1 d . . . . .
H6B H 0.406246 0.554557 -0.156455 0.071 Uiso 1 1 calc R U . . .
C6MB C 0.3309(8) 0.4909(12) -0.2391(3) 0.066(2) Uani 1 1 d . . . . .
H6MD H 0.270131 0.415293 -0.256965 0.099 Uiso 1 1 calc R U . . .
H6ME H 0.410599 0.469524 -0.251195 0.099 Uiso 1 1 calc R U . . .
H6MF H 0.304084 0.596287 -0.251064 0.099 Uiso 1 1 calc R U . . .
C7B C 0.3892(8) 0.3139(11) -0.1565(3) 0.061(2) Uani 1 1 d . . . . .
H7BA H 0.469782 0.297187 -0.169280 0.073 Uiso 1 1 calc R U . . .
H7BB H 0.330823 0.236456 -0.176182 0.073 Uiso 1 1 calc R U . . .
C8AB C 0.2789(6) 0.3106(9) -0.0713(2) 0.0482(17) Uani 1 1 d . . . . .
H8AB H 0.221402 0.232503 -0.092213 0.058 Uiso 1 1 calc R U . . .
C8B C 0.4029(6) 0.2874(10) -0.0907(3) 0.0516(18) Uani 1 1 d . . . . .
H8BA H 0.433003 0.180513 -0.081216 0.062 Uiso 1 1 calc R U . . .
H8BB H 0.463279 0.361838 -0.070607 0.062 Uiso 1 1 calc R U . . .
C9B C 0.2806(7) 0.2821(10) -0.0073(3) 0.0515(19) Uani 1 1 d . . . . .
H9B H 0.194244 0.287495 0.000915 0.062 Uiso 1 1 calc R U . . .
C9MB C 0.3344(7) 0.1208(10) 0.0120(3) 0.057(2) Uani 1 1 d . . . . .
H9MD H 0.294449 0.040290 -0.013741 0.086 Uiso 1 1 calc R U . . .
H9ME H 0.319847 0.099807 0.051198 0.086 Uiso 1 1 calc R U . . .
H9MF H 0.423046 0.120272 0.010783 0.086 Uiso 1 1 calc R U . . .
C10B C 0.3540(7) 0.4097(10) 0.0256(2) 0.0497(18) Uani 1 1 d . . . . .
H10B H 0.442233 0.407009 0.020021 0.060 Uiso 1 1 calc R U . . .
O11B O 0.2991(5) 0.5598(6) 0.01117(18) 0.0526(13) Uani 1 1 d . . . . .
C12B C 0.2910(6) 0.5994(9) -0.0473(2) 0.0440(16) Uani 1 1 d . . . . .
H12B H 0.376092 0.612343 -0.056634 0.053 Uiso 1 1 calc R U . . .
C12C C 0.2241(6) 0.4735(10) -0.0871(3) 0.0471(17) Uani 1 1 d . . . . .
O13B O 0.2318(4) 0.7458(6) -0.05193(18) 0.0501(12) Uani 1 1 d . . . . .
O14B O 0.3412(4) 0.3990(7) 0.08563(17) 0.0524(13) Uani 1 1 d . . . . .
C15B C 0.4474(7) 0.3999(10) 0.1244(3) 0.0494(18) Uani 1 1 d . . . . .
O16B O 0.5462(5) 0.3815(9) 0.11120(19) 0.0717(18) Uani 1 1 d . . . . .
C17B C 0.4178(7) 0.4283(11) 0.1826(3) 0.058(2) Uani 1 1 d . . . . .
H17C H 0.344501 0.366088 0.187588 0.070 Uiso 1 1 calc R U . . .
H17D H 0.396211 0.539500 0.185812 0.070 Uiso 1 1 calc R U . . .
C18B C 0.5212(8) 0.3887(12) 0.2309(3) 0.065(2) Uani 1 1 d . . . . .
H18C H 0.600601 0.424704 0.220806 0.078 Uiso 1 1 calc R U . . .
H18D H 0.525778 0.274394 0.236264 0.078 Uiso 1 1 calc R U . . .
C19B C 0.4987(10) 0.4663(13) 0.2865(3) 0.081(3) Uani 1 1 d . . . . .
O20B O 0.4101(7) 0.5581(9) 0.2874(2) 0.093(2) Uani 1 1 d . . . . .
O21B O 0.5740(6) 0.4250(9) 0.3318(2) 0.083(2) Uani 1 1 d . . . . .
N1D N 0.5459(7) 0.6643(9) 0.4025(2) 0.066(2) Uani 1 1 d . . . . .
H1D H 0.557688 0.579466 0.374860 0.079 Uiso 1 1 calc R U . . .
N2D N 0.5155(7) 0.8799(11) 0.4717(3) 0.074(2) Uani 1 1 d . . . . .
C3D C 0.5551(9) 0.8182(15) 0.3748(3) 0.081(3) Uani 1 1 d . . . . .
H3DA H 0.488159 0.829748 0.341913 0.097 Uiso 1 1 calc R U . . .
H3DB H 0.634721 0.826929 0.360352 0.097 Uiso 1 1 calc R U . . .
C4D C 0.5450(10) 0.9438(13) 0.4186(4) 0.077(3) Uani 1 1 d . . . . .
H4DA H 0.623931 1.000924 0.426500 0.092 Uiso 1 1 calc R U . . .
H4DB H 0.480381 1.018816 0.402795 0.092 Uiso 1 1 calc R U . . .
C5D C 0.6455(8) 0.6554(14) 0.4538(3) 0.076(3) Uani 1 1 d . . . . .
H5DA H 0.726915 0.676251 0.442367 0.092 Uiso 1 1 calc R U . . .
H5DB H 0.647157 0.550881 0.471511 0.092 Uiso 1 1 calc R U . . .
C6D C 0.6143(9) 0.7805(13) 0.4960(3) 0.075(3) Uani 1 1 d . . . . .
H6DA H 0.591651 0.728745 0.530410 0.090 Uiso 1 1 calc R U . . .
H6DB H 0.688282 0.844731 0.508464 0.090 Uiso 1 1 calc R U . . .
C7D C 0.4231(8) 0.6463(11) 0.4219(3) 0.064(2) Uani 1 1 d . . . . .
H7DA H 0.421637 0.550096 0.444875 0.076 Uiso 1 1 calc R U . . .
H7DB H 0.357405 0.639068 0.388325 0.076 Uiso 1 1 calc R U . . .
C8D C 0.4020(8) 0.7895(14) 0.4583(3) 0.081(3) Uani 1 1 d . . . . .
H8DA H 0.336711 0.855551 0.437147 0.098 Uiso 1 1 calc R U . . .
H8DB H 0.374493 0.755281 0.494358 0.098 Uiso 1 1 calc R U . . .

loop_
_atom_site_aniso_label
_atom_site_aniso_U_11
_atom_site_aniso_U_22
_atom_site_aniso_U_33
_atom_site_aniso_U_23
_atom_site_aniso_U_13
_atom_site_aniso_U_12
O1 0.080(4) 0.058(4) 0.048(3) 0.011(3) -0.008(2) 0.001(3)
O2 0.094(4) 0.084(5) 0.052(3) 0.002(3) -0.009(3) 0.005(4)
C3 0.085(6) 0.084(7) 0.047(4) -0.005(4) -0.014(4) -0.010(5)
C3M 0.112(7) 0.067(7) 0.062(5) 0.012(5) -0.019(5) -0.002(6)
C4 0.088(6) 0.077(7) 0.053(4) -0.011(5) 0.004(4) 0.013(5)
C5 0.083(6) 0.076(7) 0.044(4) 0.003(4) -0.008(4) 0.004(5)
C5A 0.060(4) 0.063(5) 0.038(3) -0.003(3) -0.008(3) 0.001(4)
C6 0.056(4) 0.062(6) 0.046(4) 0.004(4) -0.010(3) -0.014(4)
C6M 0.077(5) 0.072(6) 0.053(4) -0.004(4) -0.001(4) -0.003(5)
C7 0.068(5) 0.056(5) 0.045(3) 0.001(3) -0.005(3) -0.001(4)
C8 0.074(5) 0.050(5) 0.047(4) 0.004(4) -0.004(3) 0.003(4)
C8A 0.064(4) 0.048(5) 0.039(3) -0.002(3) -0.010(3) -0.002(4)
C9 0.063(4) 0.064(5) 0.038(3) -0.002(3) -0.009(3) -0.001(4)
C9M 0.093(6) 0.061(6) 0.045(4) 0.000(4) -0.007(4) 0.011(5)
C10 0.076(5) 0.081(6) 0.028(3) -0.004(4) 0.001(3) -0.007(5)
O11 0.072(3) 0.124(6) 0.038(2) -0.004(3) -0.004(2) 0.020(4)
C12 0.079(5) 0.062(6) 0.056(4) -0.007(4) -0.018(4) 0.015(5)
C12A 0.078(5) 0.045(5) 0.049(4) -0.001(3) 0.006(3) -0.007(4)
O13 0.092(4) 0.079(5) 0.066(3) -0.008(3) -0.019(3) 0.011(4)
O14 0.081(3) 0.065(4) 0.035(2) 0.000(2) -0.012(2) -0.009(3)
C15 0.075(5) 0.064(6) 0.041(4) -0.003(4) -0.018(4) -0.003(5)
O16 0.090(4) 0.096(5) 0.038(2) -0.001(3) -0.009(2) -0.024(4)
C17 0.062(4) 0.088(7) 0.036(3) -0.002(4) -0.011(3) -0.002(5)
C18 0.067(5) 0.087(7) 0.035(3) -0.013(4) -0.005(3) -0.003(5)
C19 0.076(5) 0.074(6) 0.027(3) 0.003(4) -0.001(3) -0.004(5)
O20 0.095(4) 0.066(4) 0.039(2) -0.006(3) -0.014(2) -0.005(3)
O21 0.081(4) 0.082(5) 0.032(2) -0.004(3) -0.009(2) -0.003(3)
O1B 0.045(2) 0.053(3) 0.044(2) -0.006(2) -0.0051(18) -0.004(2)
O2B 0.053(3) 0.050(3) 0.048(2) -0.001(2) 0.004(2) 0.001(2)
C3B 0.054(4) 0.055(5) 0.043(3) 0.000(3) -0.005(3) -0.008(4)
C3MB 0.055(4) 0.067(6) 0.051(4) 0.000(4) -0.007(3) 0.007(4)
C4B 0.068(5) 0.061(5) 0.042(3) 0.008(4) -0.013(3) 0.000(4)
C5AB 0.050(4) 0.066(5) 0.031(3) -0.002(3) -0.006(3) -0.004(4)
C5B 0.069(5) 0.070(6) 0.033(3) -0.002(4) -0.005(3) -0.003(4)
C6B 0.069(5) 0.074(6) 0.033(3) -0.011(4) 0.007(3) -0.018(4)
C6MB 0.081(5) 0.086(7) 0.028(3) -0.007(4) -0.003(3) -0.011(5)
C7B 0.072(5) 0.072(6) 0.035(3) -0.009(4) -0.001(3) 0.000(4)
C8AB 0.051(4) 0.054(5) 0.034(3) -0.010(3) -0.012(3) -0.004(3)
C8B 0.058(4) 0.056(5) 0.039(3) -0.010(3) 0.002(3) 0.003(4)
C9B 0.052(4) 0.057(5) 0.039(3) 0.003(3) -0.011(3) 0.000(4)
C9MB 0.061(4) 0.055(5) 0.049(4) 0.002(4) -0.014(3) -0.004(4)
C10B 0.052(4) 0.063(5) 0.030(3) -0.005(3) -0.010(3) 0.003(4)
O11B 0.060(3) 0.061(4) 0.032(2) -0.002(2) -0.0081(18) -0.001(3)
C12B 0.046(4) 0.049(4) 0.034(3) -0.007(3) -0.005(2) -0.004(3)
C12C 0.043(4) 0.055(5) 0.038(3) -0.003(3) -0.012(3) -0.004(3)
O13B 0.048(2) 0.055(3) 0.042(2) -0.004(2) -0.0086(19) -0.001(2)
O14B 0.049(3) 0.071(4) 0.034(2) 0.002(2) -0.0057(18) 0.000(3)
C15B 0.053(4) 0.053(5) 0.037(3) 0.000(3) -0.011(3) -0.007(4)
O16B 0.055(3) 0.118(6) 0.037(2) -0.002(3) -0.007(2) 0.017(3)
C17B 0.058(4) 0.080(6) 0.032(3) -0.007(3) -0.005(3) 0.003(4)
C18B 0.074(5) 0.079(6) 0.035(3) -0.003(4) -0.012(3) 0.012(5)
C19B 0.112(8) 0.076(7) 0.040(4) -0.001(4) -0.031(4) 0.006(6)
O20B 0.119(5) 0.104(6) 0.045(3) -0.006(3) -0.020(3) 0.037(5)
O21B 0.101(4) 0.098(5) 0.039(3) -0.001(3) -0.021(3) 0.019(4)
N1D 0.081(5) 0.067(5) 0.041(3) -0.015(3) -0.018(3) 0.007(4)
N2D 0.078(5) 0.091(6) 0.050(3) -0.009(4) 0.000(3) -0.021(5)
C3D 0.084(6) 0.121(9) 0.035(3) 0.016(5) 0.003(4) 0.003(6)
C4D 0.084(6) 0.077(7) 0.069(5) -0.001(5) 0.014(4) 0.004(5)
C5D 0.070(5) 0.092(8) 0.058(4) 0.001(5) -0.019(4) 0.001(5)
C6D 0.087(6) 0.091(7) 0.040(4) -0.011(4) -0.010(4) -0.028(6)
C7D 0.074(5) 0.069(6) 0.039(3) 0.001(4) -0.018(3) -0.006(4)
C8D 0.079(6) 0.108(9) 0.052(4) -0.021(5) -0.008(4) -0.020(6)

loop_
_atom_type_symbol
_atom_type_description
_atom_type_scat_dispersion_real
_atom_type_scat_dispersion_imag
_atom_type_scat_source
C C 0.0181 0.0091 'International Tables Vol C Tables 4.2.6.8 and 6.1.1.4'
H H 0.0000 0.0000 'International Tables Vol C Tables 4.2.6.8 and 6.1.1.4'
N N 0.0311 0.0180 'International Tables Vol C Tables 4.2.6.8 and 6.1.1.4'
O O 0.0492 0.0322 'International Tables Vol C Tables 4.2.6.8 and 6.1.1.4'

loop_
_exptl_crystal_face_index_h
_exptl_crystal_face_index_k
_exptl_crystal_face_index_l
_exptl_crystal_face_perp_dist
0 0 -1 0.0128
0 0 1 0.0187
-2 -2 -1 0.0439
2 1 1 0.0529
2 -1 0 0.0750
3 0 1 0.0618
-1 1 0 0.0497

loop_
_geom_angle_atom_site_label_1
_geom_angle_atom_site_label_2
_geom_angle_atom_site_label_3
_geom_angle
_geom_angle_site_symmetry_1
_geom_angle_site_symmetry_3
_geom_angle_publ_flag
C12A O1 O2 116.9(6) . . ?
O1 O2 C3 108.5(6) . . ?
O2 C3 C3M 104.2(8) . . ?
O2 C3 C4 112.4(7) . . ?
C3M C3 C4 114.2(9) . . ?
O13 C3 O2 107.5(8) . . ?
O13 C3 C3M 108.3(7) . . ?
O13 C3 C4 109.9(8) . . ?
C3 C3M H3MA 109.5 . . ?
C3 C3M H3MB 109.5 . . ?
C3 C3M H3MC 109.5 . . ?
H3MA C3M H3MB 109.5 . . ?
H3MA C3M H3MC 109.5 . . ?
H3MB C3M H3MC 109.5 . . ?
C3 C4 H4A 108.8 . . ?
C3 C4 H4B 108.8 . . ?
H4A C4 H4B 107.7 . . ?
C5 C4 C3 113.8(9) . . ?
C5 C4 H4A 108.8 . . ?
C5 C4 H4B 108.8 . . ?
C4 C5 H5A 106.9 . . ?
C4 C5 H5B 106.9 . . ?
C4 C5 C5A 121.9(8) . . ?
H5A C5 H5B 106.7 . . ?
C5A C5 H5A 106.9 . . ?
C5A C5 H5B 106.9 . . ?
C5 C5A H5AA 105.9 . . ?
C5 C5A C6 113.4(7) . . ?
C5 C5A C12A 112.1(6) . . ?
C6 C5A H5AA 105.9 . . ?
C6 C5A C12A 112.9(7) . . ?
C12A C5A H5AA 105.9 . . ?
C5A C6 H6 107.6 . . ?
C5A C6 C6M 111.0(7) . . ?
C6M C6 H6 107.6 . . ?
C7 C6 C5A 111.5(6) . . ?
C7 C6 H6 107.6 . . ?
C7 C6 C6M 111.3(6) . . ?
C6 C6M H6MA 109.5 . . ?
C6 C6M H6MB 109.5 . . ?
C6 C6M H6MC 109.5 . . ?
H6MA C6M H6MB 109.5 . . ?
H6MA C6M H6MC 109.5 . . ?
H6MB C6M H6MC 109.5 . . ?
C6 C7 H7A 109.1 . . ?
C6 C7 H7B 109.1 . . ?
H7A C7 H7B 107.9 . . ?
C8 C7 C6 112.4(6) . . ?
C8 C7 H7A 109.1 . . ?
C8 C7 H7B 109.1 . . ?
C7 C8 H8A 109.7 . . ?
C7 C8 H8B 109.7 . . ?
C7 C8 C8A 109.9(7) . . ?
H8A C8 H8B 108.2 . . ?
C8A C8 H8A 109.7 . . ?
C8A C8 H8B 109.7 . . ?
C8 C8A H8AA 106.0 . . ?
C8 C8A C9 115.3(7) . . ?
C8 C8A C12A 111.0(6) . . ?
C9 C8A H8AA 106.0 . . ?
C12A C8A H8AA 106.0 . . ?
C12A C8A C9 111.8(6) . . ?
C8A C9 H9 108.1 . . ?
C9M C9 C8A 112.5(6) . . ?
C9M C9 H9 108.1 . . ?
C10 C9 C8A 108.8(6) . . ?
C10 C9 H9 108.1 . . ?
C10 C9 C9M 111.2(7) . . ?
C9 C9M H9MA 109.5 . . ?
C9 C9M H9MB 109.5 . . ?
C9 C9M H9MC 109.5 . . ?
H9MA C9M H9MB 109.5 . . ?
H9MA C9M H9MC 109.5 . . ?
H9MB C9M H9MC 109.5 . . ?
C9 C10 H10 111.3 . . ?
O11 C10 C9 110.7(7) . . ?
O11 C10 H10 111.3 . . ?
O14 C10 C9 108.1(6) . . ?
O14 C10 H10 111.3 . . ?
O14 C10 O11 103.8(6) . . ?
C12 O11 C10 115.8(6) . . ?
O11 C12 H12 107.1 . . ?
O11 C12 C12A 114.3(7) . . ?
C12A C12 H12 107.1 . . ?
O13 C12 O11 107.0(7) . . ?
O13 C12 H12 107.1 . . ?
O13 C12 C12A 114.0(7) . . ?
O1 C12A C5A 107.1(6) . . ?
O1 C12A C8A 107.6(6) . . ?
O1 C12A C12 105.7(7) . . ?
C5A C12A C12 113.1(7) . . ?
C8A C12A C5A 114.3(6) . . ?
C8A C12A C12 108.5(7) . . ?
C12 O13 C3 113.3(7) . . ?
C15 O14 C10 117.0(7) . . ?
O14 C15 C17 110.3(8) . . ?
O16 C15 O14 122.6(7) . . ?
O16 C15 C17 127.0(7) . . ?
C15 C17 H17A 109.4 . . ?
C15 C17 H17B 109.4 . . ?
C15 C17 C18 111.0(7) . . ?
H17A C17 H17B 108.0 . . ?
C18 C17 H17A 109.4 . . ?
C18 C17 H17B 109.4 . . ?
C17 C18 H18A 109.0 . . ?
C17 C18 H18B 109.0 . . ?
H18A C18 H18B 107.8 . . ?
C19 C18 C17 113.1(8) . . ?
C19 C18 H18A 109.0 . . ?
C19 C18 H18B 109.0 . . ?
O20 C19 C18 125.6(6) . . ?
O20 C19 O21 122.8(8) . . ?
O21 C19 C18 111.5(7) . . ?
C19 O21 H21 109.5 . . ?
C12C O1B O2B 112.4(5) . . ?
C3B O2B O1B 109.5(4) . . ?
O2B C3B C3MB 105.0(6) . . ?
O2B C3B C4B 112.2(6) . . ?
O2B C3B O13B 108.4(6) . . ?
C3MB C3B C4B 114.2(7) . . ?
O13B C3B C3MB 108.4(6) . . ?
O13B C3B C4B 108.5(6) . . ?
C3B C3MB H3MD 109.5 . . ?
C3B C3MB H3ME 109.5 . . ?
C3B C3MB H3MF 109.5 . . ?
H3MD C3MB H3ME 109.5 . . ?
H3MD C3MB H3MF 109.5 . . ?
H3ME C3MB H3MF 109.5 . . ?
C3B C4B H4BA 108.4 . . ?
C3B C4B H4BB 108.4 . . ?
H4BA C4B H4BB 107.5 . . ?
C5B C4B C3B 115.4(6) . . ?
C5B C4B H4BA 108.4 . . ?
C5B C4B H4BB 108.4 . . ?
C5B C5AB H5AB 106.1 . . ?
C6B C5AB H5AB 106.1 . . ?
C6B C5AB C5B 110.5(7) . . ?
C6B C5AB C12C 115.6(6) . . ?
C12C C5AB H5AB 106.1 . . ?
C12C C5AB C5B 111.9(6) . . ?
C4B C5B C5AB 116.7(7) . . ?
C4B C5B H5BA 108.1 . . ?
C4B C5B H5BB 108.1 . . ?
C5AB C5B H5BA 108.1 . . ?
C5AB C5B H5BB 108.1 . . ?
H5BA C5B H5BB 107.3 . . ?
C5AB C6B H6B 108.3 . . ?
C5AB C6B C6MB 113.0(7) . . ?
C5AB C6B C7B 110.6(7) . . ?
C6MB C6B H6B 108.3 . . ?
C6MB C6B C7B 108.2(7) . . ?
C7B C6B H6B 108.3 . . ?
C6B C6MB H6MD 109.5 . . ?
C6B C6MB H6ME 109.5 . . ?
C6B C6MB H6MF 109.5 . . ?
H6MD C6MB H6ME 109.5 . . ?
H6MD C6MB H6MF 109.5 . . ?
H6ME C6MB H6MF 109.5 . . ?
C6B C7B H7BA 109.1 . . ?
C6B C7B H7BB 109.1 . . ?
C6B C7B C8B 112.3(6) . . ?
H7BA C7B H7BB 107.9 . . ?
C8B C7B H7BA 109.1 . . ?
C8B C7B H7BB 109.1 . . ?
C8B C8AB H8AB 107.0 . . ?
C8B C8AB C9B 113.6(5) . . ?
C8B C8AB C12C 112.4(6) . . ?
C9B C8AB H8AB 107.0 . . ?
C9B C8AB C12C 109.3(6) . . ?
C12C C8AB H8AB 107.0 . . ?
C7B C8B H8BA 109.9 . . ?
C7B C8B H8BB 109.9 . . ?
C8AB C8B C7B 109.1(6) . . ?
C8AB C8B H8BA 109.9 . . ?
C8AB C8B H8BB 109.9 . . ?
H8BA C8B H8BB 108.3 . . ?
C8AB C9B H9B 108.4 . . ?
C8AB C9B C9MB 112.5(6) . . ?
C9MB C9B H9B 108.4 . . ?
C10B C9B C8AB 108.6(6) . . ?
C10B C9B H9B 108.4 . . ?
C10B C9B C9MB 110.4(5) . . ?
C9B C9MB H9MD 109.5 . . ?
C9B C9MB H9ME 109.5 . . ?
C9B C9MB H9MF 109.5 . . ?
H9MD C9MB H9ME 109.5 . . ?
H9MD C9MB H9MF 109.5 . . ?
H9ME C9MB H9MF 109.5 . . ?
C9B C10B H10B 111.7 . . ?
O11B C10B C9B 110.8(5) . . ?
O11B C10B H10B 111.7 . . ?
O11B C10B O14B 100.9(5) . . ?
O14B C10B C9B 109.6(6) . . ?
O14B C10B H10B 111.7 . . ?
C12B O11B C10B 114.1(5) . . ?
O11B C12B H12B 108.7 . . ?
O11B C12B C12C 112.3(6) . . ?
O11B C12B O13B 104.5(5) . . ?
C12C C12B H12B 108.7 . . ?
O13B C12B H12B 108.7 . . ?
O13B C12B C12C 113.8(5) . . ?
O1B C12C C5AB 106.3(5) . . ?
O1B C12C C8AB 105.2(6) . . ?
O1B C12C C12B 110.6(6) . . ?
C8AB C12C C5AB 111.6(6) . . ?
C12B C12C C5AB 112.1(6) . . ?
C12B C12C C8AB 110.7(5) . . ?
C12B O13B C3B 114.0(6) . . ?
C15B O14B C10B 116.9(5) . . ?
O14B C15B C17B 109.6(6) . . ?
O16B C15B O14B 123.2(6) . . ?
O16B C15B C17B 127.2(6) . . ?
C15B C17B H17C 108.6 . . ?
C15B C17B H17D 108.6 . . ?
C15B C17B C18B 114.5(7) . . ?
H17C C17B H17D 107.6 . . ?
C18B C17B H17C 108.6 . . ?
C18B C17B H17D 108.6 . . ?
C17B C18B H18C 109.6 . . ?
C17B C18B H18D 109.6 . . ?
C17B C18B C19B 110.3(7) . . ?
H18C C18B H18D 108.1 . . ?
C19B C18B H18C 109.6 . . ?
C19B C18B H18D 109.6 . . ?
O20B C19B C18B 121.1(7) . . ?
O20B C19B O21B 123.9(8) . . ?
O21B C19B C18B 115.0(9) . . ?
C3D N1D H1D 109.7 . . ?
C3D N1D C5D 108.0(7) . . ?
C3D N1D C7D 110.6(7) . . ?
C5D N1D H1D 109.7 . . ?
C7D N1D H1D 109.7 . . ?
C7D N1D C5D 109.2(6) . . ?
C4D N2D C8D 108.1(7) . . ?
C6D N2D C4D 108.5(7) . . ?
C6D N2D C8D 109.9(8) . . ?
N1D C3D H3DA 110.0 . . ?
N1D C3D H3DB 110.0 . . ?
N1D C3D C4D 108.4(6) . . ?
H3DA C3D H3DB 108.4 . . ?
C4D C3D H3DA 110.0 . . ?
C4D C3D H3DB 110.0 . . ?
N2D C4D C3D 111.8(9) . . ?
N2D C4D H4DA 109.3 . . ?
N2D C4D H4DB 109.3 . . ?
C3D C4D H4DA 109.3 . . ?
C3D C4D H4DB 109.3 . . ?
H4DA C4D H4DB 107.9 . . ?
N1D C5D H5DA 110.5 . . ?
N1D C5D H5DB 110.5 . . ?
N1D C5D C6D 106.2(8) . . ?
H5DA C5D H5DB 108.7 . . ?
C6D C5D H5DA 110.5 . . ?
C6D C5D H5DB 110.5 . . ?
N2D C6D C5D 112.7(6) . . ?
N2D C6D H6DA 109.0 . . ?
N2D C6D H6DB 109.0 . . ?
C5D C6D H6DA 109.0 . . ?
C5D C6D H6DB 109.0 . . ?
H6DA C6D H6DB 107.8 . . ?
N1D C7D H7DA 110.1 . . ?
N1D C7D H7DB 110.1 . . ?
N1D C7D C8D 107.9(7) . . ?
H7DA C7D H7DB 108.4 . . ?
C8D C7D H7DA 110.1 . . ?
C8D C7D H7DB 110.1 . . ?
N2D C8D C7D 110.4(8) . . ?
N2D C8D H8DA 109.6 . . ?
N2D C8D H8DB 109.6 . . ?
C7D C8D H8DA 109.6 . . ?
C7D C8D H8DB 109.6 . . ?
H8DA C8D H8DB 108.1 . . ?

loop_
_geom_bond_atom_site_label_1
_geom_bond_atom_site_label_2
_geom_bond_distance
_geom_bond_site_symmetry_2
_geom_bond_publ_flag
O1 O2 1.443(8) . ?
O1 C12A 1.412(10) . ?
O2 C3 1.449(12) . ?
C3 C3M 1.504(13) . ?
C3 C4 1.522(11) . ?
C3 O13 1.430(12) . ?
C3M H3MA 0.9800 . ?
C3M H3MB 0.9800 . ?
C3M H3MC 0.9800 . ?
C4 H4A 0.9900 . ?
C4 H4B 0.9900 . ?
C4 C5 1.450(14) . ?
C5 H5A 0.9900 . ?
C5 H5B 0.9900 . ?
C5 C5A 1.525(12) . ?
C5A H5AA 1.0000 . ?
C5A C6 1.530(12) . ?
C5A C12A 1.533(10) . ?
C6 H6 1.0000 . ?
C6 C6M 1.534(11) . ?
C6 C7 1.511(12) . ?
C6M H6MA 0.9800 . ?
C6M H6MB 0.9800 . ?
C6M H6MC 0.9800 . ?
C7 H7A 0.9900 . ?
C7 H7B 0.9900 . ?
C7 C8 1.500(10) . ?
C8 H8A 0.9900 . ?
C8 H8B 0.9900 . ?
C8 C8A 1.523(12) . ?
C8A H8AA 1.0000 . ?
C8A C9 1.564(10) . ?
C8A C12A 1.528(12) . ?
C9 H9 1.0000 . ?
C9 C9M 1.522(13) . ?
C9 C10 1.504(10) . ?
C9M H9MA 0.9800 . ?
C9M H9MB 0.9800 . ?
C9M H9MC 0.9800 . ?
C10 H10 1.0000 . ?
C10 O11 1.468(12) . ?
C10 O14 1.435(8) . ?
O11 C12 1.434(10) . ?
C12 H12 1.0000 . ?
C12 C12A 1.552(10) . ?
C12 O13 1.416(11) . ?
O14 C15 1.373(9) . ?
C15 O16 1.207(10) . ?
C15 C17 1.476(12) . ?
C17 H17A 0.9900 . ?
C17 H17B 0.9900 . ?
C17 C18 1.532(9) . ?
C18 H18A 0.9900 . ?
C18 H18B 0.9900 . ?
C18 C19 1.501(13) . ?
C19 O20 1.208(11) . ?
C19 O21 1.353(9) . ?
O21 H21 0.8400 . ?
O1B O2B 1.471(7) . ?
O1B C12C 1.443(8) . ?
O2B C3B 1.431(10) . ?
C3B C3MB 1.497(12) . ?
C3B C4B 1.558(9) . ?
C3B O13B 1.433(8) . ?
C3MB H3MD 0.9800 . ?
C3MB H3ME 0.9800 . ?
C3MB H3MF 0.9800 . ?
C4B H4BA 0.9900 . ?
C4B H4BB 0.9900 . ?
C4B C5B 1.504(12) . ?
C5AB H5AB 1.0000 . ?
C5AB C5B 1.557(12) . ?
C5AB C6B 1.510(11) . ?
C5AB C12C 1.556(9) . ?
C5B H5BA 0.9900 . ?
C5B H5BB 0.9900 . ?
C6B H6B 1.0000 . ?
C6B C6MB 1.531(9) . ?
C6B C7B 1.532(13) . ?
C6MB H6MD 0.9800 . ?
C6MB H6ME 0.9800 . ?
C6MB H6MF 0.9800 . ?
C7B H7BA 0.9900 . ?
C7B H7BB 0.9900 . ?
C7B C8B 1.556(9) . ?
C8AB H8AB 1.0000 . ?
C8AB C8B 1.517(10) . ?
C8AB C9B 1.527(9) . ?
C8AB C12C 1.547(11) . ?
C8B H8BA 0.9900 . ?
C8B H8BB 0.9900 . ?
C9B H9B 1.0000 . ?
C9B C9MB 1.548(12) . ?
C9B C10B 1.507(11) . ?
C9MB H9MD 0.9800 . ?
C9MB H9ME 0.9800 . ?
C9MB H9MF 0.9800 . ?
C10B H10B 1.0000 . ?
C10B O11B 1.443(10) . ?
C10B O14B 1.448(7) . ?
O11B C12B 1.412(8) . ?
C12B H12B 1.0000 . ?
C12B C12C 1.544(9) . ?
C12B O13B 1.413(9) . ?
O14B C15B 1.370(8) . ?
C15B O16B 1.186(9) . ?
C15B C17B 1.481(9) . ?
C17B H17C 0.9900 . ?
C17B H17D 0.9900 . ?
C17B C18B 1.522(9) . ?
C18B H18C 0.9900 . ?
C18B H18D 0.9900 . ?
C18B C19B 1.527(12) . ?
C19B O20B 1.255(12) . ?
C19B O21B 1.299(10) . ?
N1D H1D 1.0000 . ?
N1D C3D 1.486(14) . ?
N1D C5D 1.507(9) . ?
N1D C7D 1.499(11) . ?
N2D C4D 1.450(12) . ?
N2D C6D 1.432(13) . ?
N2D C8D 1.464(12) . ?
C3D H3DA 0.9900 . ?
C3D H3DB 0.9900 . ?
C3D C4D 1.511(15) . ?
C4D H4DA 0.9900 . ?
C4D H4DB 0.9900 . ?
C5D H5DA 0.9900 . ?
C5D H5DB 0.9900 . ?
C5D C6D 1.541(14) . ?
C6D H6DA 0.9900 . ?
C6D H6DB 0.9900 . ?
C7D H7DA 0.9900 . ?
C7D H7DB 0.9900 . ?
C7D C8D 1.539(14) . ?
C8D H8DA 0.9900 . ?
C8D H8DB 0.9900 . ?

loop_
_geom_torsion_atom_site_label_1
_geom_torsion_atom_site_label_2
_geom_torsion_atom_site_label_3
_geom_torsion_atom_site_label_4
_geom_torsion
_geom_torsion_site_symmetry_1
_geom_torsion_site_symmetry_2
_geom_torsion_site_symmetry_3
_geom_torsion_site_symmetry_4
_geom_torsion_publ_flag
O1 O2 C3 C3M 175.0(6) . . . . ?
O1 O2 C3 C4 50.9(10) . . . . ?
O1 O2 C3 O13 -70.2(7) . . . . ?
O2 O1 C12A C5A -102.8(7) . . . . ?
O2 O1 C12A C8A 133.9(6) . . . . ?
O2 O1 C12A C12 18.1(9) . . . . ?
O2 C3 C4 C5 -90.3(11) . . . . ?
O2 C3 O13 C12 31.2(9) . . . . ?
C3 C4 C5 C5A 53.6(11) . . . . ?
C3M C3 C4 C5 151.3(9) . . . . ?
C3M C3 O13 C12 143.3(9) . . . . ?
C4 C3 O13 C12 -91.4(9) . . . . ?
C4 C5 C5A C6 -164.9(8) . . . . ?
C4 C5 C5A C12A -35.5(11) . . . . ?
C5 C5A C6 C6M -59.1(8) . . . . ?
C5 C5A C6 C7 176.3(6) . . . . ?
C5 C5A C12A O1 65.9(8) . . . . ?
C5 C5A C12A C8A -175.0(7) . . . . ?
C5 C5A C12A C12 -50.2(10) . . . . ?
C5A C6 C7 C8 -56.1(8) . . . . ?
C6 C5A C12A O1 -164.5(6) . . . . ?
C6 C5A C12A C8A -45.4(8) . . . . ?
C6 C5A C12A C12 79.4(8) . . . . ?
C6 C7 C8 C8A 60.9(8) . . . . ?
C6M C6 C7 C8 179.4(7) . . . . ?
C7 C8 C8A C9 174.9(6) . . . . ?
C7 C8 C8A C12A -56.6(8) . . . . ?
C8 C8A C9 C9M -54.1(9) . . . . ?
C8 C8A C9 C10 69.5(9) . . . . ?
C8 C8A C12A O1 168.7(5) . . . . ?
C8 C8A C12A C5A 49.9(8) . . . . ?
C8 C8A C12A C12 -77.3(8) . . . . ?
C8A C9 C10 O11 56.6(9) . . . . ?
C8A C9 C10 O14 169.6(7) . . . . ?
C9 C8A C12A O1 -60.9(7) . . . . ?
C9 C8A C12A C5A -179.8(6) . . . . ?
C9 C8A C12A C12 53.0(9) . . . . ?
C9 C10 O11 C12 -55.3(10) . . . . ?
C9 C10 O14 C15 155.6(8) . . . . ?
C9M C9 C10 O11 -179.0(7) . . . . ?
C9M C9 C10 O14 -65.9(9) . . . . ?
C10 O11 C12 C12A 51.6(11) . . . . ?
C10 O11 C12 O13 178.8(7) . . . . ?
C10 O14 C15 O16 0.2(13) . . . . ?
C10 O14 C15 C17 -177.8(8) . . . . ?
O11 C10 O14 C15 -86.8(8) . . . . ?
O11 C12 C12A O1 65.9(9) . . . . ?
O11 C12 C12A C5A -177.2(8) . . . . ?
O11 C12 C12A C8A -49.2(10) . . . . ?
O11 C12 O13 C3 -96.2(8) . . . . ?
C12A O1 O2 C3 42.1(9) . . . . ?
C12A C5A C6 C6M 172.0(6) . . . . ?
C12A C5A C6 C7 47.3(8) . . . . ?
C12A C8A C9 C9M 177.8(7) . . . . ?
C12A C8A C9 C10 -58.5(9) . . . . ?
C12A C12 O13 C3 31.1(11) . . . . ?
O13 C3 C4 C5 29.4(11) . . . . ?
O13 C12 C12A O1 -57.5(10) . . . . ?
O13 C12 C12A C5A 59.5(11) . . . . ?
O13 C12 C12A C8A -172.6(7) . . . . ?
O14 C10 O11 C12 -171.1(7) . . . . ?
O14 C15 C17 C18 -160.2(8) . . . . ?
C15 C17 C18 C19 71.9(11) . . . . ?
O16 C15 C17 C18 21.8(14) . . . . ?
C17 C18 C19 O20 -1.3(12) . . . . ?
C17 C18 C19 O21 -177.2(7) . . . . ?
O1B O2B C3B C3MB 172.2(5) . . . . ?
O1B O2B C3B C4B 47.6(7) . . . . ?
O1B O2B C3B O13B -72.2(6) . . . . ?
O2B O1B C12C C5AB -106.8(6) . . . . ?
O2B O1B C12C C8AB 134.7(5) . . . . ?
O2B O1B C12C C12B 15.1(7) . . . . ?
O2B C3B C4B C5B -92.6(8) . . . . ?
O2B C3B O13B C12B 33.6(7) . . . . ?
C3B C4B C5B C5AB 56.5(10) . . . . ?
C3MB C3B C4B C5B 148.1(8) . . . . ?
C3MB C3B O13B C12B 147.0(6) . . . . ?
C4B C3B O13B C12B -88.5(7) . . . . ?
C5AB C6B C7B C8B -54.9(8) . . . . ?
C5B C5AB C6B C6MB -61.6(8) . . . . ?
C5B C5AB C6B C7B 177.0(5) . . . . ?
C5B C5AB C12C O1B 71.4(7) . . . . ?
C5B C5AB C12C C8AB -174.4(6) . . . . ?
C5B C5AB C12C C12B -49.6(8) . . . . ?
C6B C5AB C5B C4B -168.5(6) . . . . ?
C6B C5AB C12C O1B -161.0(7) . . . . ?
C6B C5AB C12C C8AB -46.8(9) . . . . ?
C6B C5AB C12C C12B 78.0(9) . . . . ?
C6B C7B C8B C8AB 59.7(9) . . . . ?
C6MB C6B C7B C8B -179.1(7) . . . . ?
C8AB C9B C10B O11B 60.7(8) . . . . ?
C8AB C9B C10B O14B 171.2(6) . . . . ?
C8B C8AB C9B C9MB -53.5(9) . . . . ?
C8B C8AB C9B C10B 68.9(8) . . . . ?
C8B C8AB C12C O1B 165.7(5) . . . . ?
C8B C8AB C12C C5AB 50.8(7) . . . . ?
C8B C8AB C12C C12B -74.8(7) . . . . ?
C9B C8AB C8B C7B 178.1(7) . . . . ?
C9B C8AB C12C O1B -67.2(6) . . . . ?
C9B C8AB C12C C5AB 178.0(6) . . . . ?
C9B C8AB C12C C12B 52.4(7) . . . . ?
C9B C10B O11B C12B -60.1(7) . . . . ?
C9B C10B O14B C15B 129.4(7) . . . . ?
C9MB C9B C10B O11B -175.6(6) . . . . ?
C9MB C9B C10B O14B -65.1(8) . . . . ?
C10B O11B C12B C12C 54.3(7) . . . . ?
C10B O11B C12B O13B 178.1(5) . . . . ?
C10B O14B C15B O16B -13.6(12) . . . . ?
C10B O14B C15B C17B 165.8(7) . . . . ?
O11B C10B O14B C15B -113.7(7) . . . . ?
O11B C12B C12C O1B 65.9(7) . . . . ?
O11B C12B C12C C5AB -175.6(6) . . . . ?
O11B C12B C12C C8AB -50.3(8) . . . . ?
O11B C12B O13B C3B -96.6(6) . . . . ?
C12C O1B O2B C3B 44.1(6) . . . . ?
C12C C5AB C5B C4B -38.2(8) . . . . ?
C12C C5AB C6B C6MB 170.1(7) . . . . ?
C12C C5AB C6B C7B 48.7(8) . . . . ?
C12C C8AB C8B C7B -57.1(8) . . . . ?
C12C C8AB C9B C9MB 180.0(6) . . . . ?
C12C C8AB C9B C10B -57.6(7) . . . . ?
C12C C12B O13B C3B 26.3(8) . . . . ?
O13B C3B C4B C5B 27.1(10) . . . . ?
O13B C12B C12C O1B -52.5(8) . . . . ?
O13B C12B C12C C5AB 66.0(8) . . . . ?
O13B C12B C12C C8AB -168.7(6) . . . . ?
O14B C10B O11B C12B -176.1(5) . . . . ?
O14B C15B C17B C18B 164.1(7) . . . . ?
C15B C17B C18B C19B 162.6(8) . . . . ?
O16B C15B C17B C18B -16.5(14) . . . . ?
C17B C18B C19B O20B -5.0(14) . . . . ?
C17B C18B C19B O21B 172.3(9) . . . . ?
N1D C3D C4D N2D -6.6(11) . . . . ?
N1D C5D C6D N2D -8.8(11) . . . . ?
N1D C7D C8D N2D -11.1(10) . . . . ?
C3D N1D C5D C6D 65.1(9) . . . . ?
C3D N1D C7D C8D -52.1(8) . . . . ?
C4D N2D C6D C5D -53.6(11) . . . . ?
C4D N2D C8D C7D 66.0(10) . . . . ?
C5D N1D C3D C4D -56.9(10) . . . . ?
C5D N1D C7D C8D 66.6(9) . . . . ?
C6D N2D C4D C3D 63.1(10) . . . . ?
C6D N2D C8D C7D -52.2(9) . . . . ?
C7D N1D C3D C4D 62.5(8) . . . . ?
C7D N1D C5D C6D -55.2(10) . . . . ?
C8D N2D C4D C3D -56.0(11) . . . . ?
C8D N2D C6D C5D 64.4(10) . . . . ?

loop_
_exptl_oxdiff_crystal_face_indexfrac_h
_exptl_oxdiff_crystal_face_indexfrac_k
_exptl_oxdiff_crystal_face_indexfrac_l
_exptl_oxdiff_crystal_face_x
_exptl_oxdiff_crystal_face_y
_exptl_oxdiff_crystal_face_z
-0.0004 0.0000 -0.9993 0.0011 -0.0656 0.0061
0.0004 -0.0000 0.9993 -0.0011 0.0656 -0.0061
-2.0004 -1.9993 -1.0023 -0.3656 -0.0899 0.2786
2.0005 0.9995 1.0009 0.3163 0.1049 -0.1064
2.0003 -1.0001 -0.0011 0.2188 0.0693 0.2441
3.0007 -0.0005 0.9997 0.4011 0.1471 0.1018
-1.0002 1.0000 0.0013 -0.0848 -0.0422 -0.2082
